data_2215048
loop_
_publ_author_name
'S. Anbu'
'M. Kandaswamy'
'Babu Varghese'

_publ_section_title
;A binuclear unsymmetrical compartmental Ni^II^ complex:
 [\m-11,24-dimethyl-16,19-dioxa-3,7,15,20-tetraazatricyclo[20.3.1.1^9,13^]heptacosa-1(25),2,7,9,11,13(27),14,20,22(26),23-decaene-26,27-diolato]bis[diaquanickel(II)]
 bis(perchlorate) tetrahydrate
;
_journal_coeditor_code CI2420
_journal_issue 9
_journal_name_full 'Acta Crystallographica Section E'
_journal_page_first m2330
_journal_page_last m2331
_journal_paper_doi 10.1107/S1600536807039001
_journal_volume 63
_journal_year 2007
_chemical_formula_iupac '[Ni2 (C23 H24 N4 O4) (H2 O)4] (Cl O4)2, 4H2 O'
_chemical_formula_moiety 'C23 H32 N4 Ni2 O8, 2(Cl O4), 4(H2 O)'
_chemical_formula_sum 'C23 H40 Cl2 N4 Ni2 O20'
_chemical_formula_weight 880.91
_chemical_name_systematic
;
[\m-11,24-dimethyl-16,19-dioxa-3,7,15,20-
tetraazatricyclo[20.3.1.1^9,13^]heptacosa-
1(25),2,7,9,11,13(27),14,20,22(26),23-decaene-26,27-
diolato]bis[diaquanickel(II)] bis(perchlorate) tetrahydrate
;
_space_group_IT_number 2
_symmetry_cell_setting triclinic
_symmetry_space_group_name_Hall '-P 1'
_symmetry_space_group_name_H-M 'P -1'
_atom_sites_solution_hydrogens geom
_atom_sites_solution_primary direct
_atom_sites_solution_secondary difmap
_audit_creation_method SHELXL-97
_cell_angle_alpha 107.167(2)
_cell_angle_beta 94.932(2)
_cell_angle_gamma 103.092(2)
_cell_formula_units_Z 1
_cell_length_a 7.5227(3)
_cell_length_b 10.3081(3)
_cell_length_c 12.2764(5)
_cell_measurement_reflns_used 7997
_cell_measurement_temperature 293(2)
_cell_measurement_theta_max 33.5
_cell_measurement_theta_min 2.2
_cell_volume 873.89(6)
_computing_cell_refinement APEX2
_computing_data_collection 'APEX2 (Bruker, 2004)'
_computing_data_reduction 'SAINT-Plus (Bruker, 2004)'
_computing_molecular_graphics 'ORTEP-3 (Farrugia, 1997)'
_computing_publication_material SHELXL97
_computing_structure_refinement 'SHELXL97 (Sheldrick, 1997)'
_computing_structure_solution 'SIR92 (Altomare <i>et al.</i>,  1993)'
_diffrn_ambient_temperature 293(2)
_diffrn_measured_fraction_theta_full 0.999
_diffrn_measured_fraction_theta_max 0.790
_diffrn_measurement_device_type 'Bruker Kappa-APEXII area-detector'
_diffrn_measurement_method '\w and \f'
_diffrn_radiation_monochromator graphite
_diffrn_radiation_source 'fine-focus sealed tube'
_diffrn_radiation_type MoK\a
_diffrn_radiation_wavelength 0.71073
_diffrn_reflns_av_R_equivalents 0.0203
_diffrn_reflns_av_sigmaI/netI 0.0197
_diffrn_reflns_limit_h_max 12
_diffrn_reflns_limit_h_min -9
_diffrn_reflns_limit_k_max 15
_diffrn_reflns_limit_k_min -15
_diffrn_reflns_limit_l_max 17
_diffrn_reflns_limit_l_min -18
_diffrn_reflns_number 24651
_diffrn_reflns_theta_full 25.00
_diffrn_reflns_theta_max 37.33
_diffrn_reflns_theta_min 1.76
_diffrn_standards_number 0
_exptl_absorpt_coefficient_mu 1.318
_exptl_absorpt_correction_T_max 0.8254
_exptl_absorpt_correction_T_min 0.7321
_exptl_absorpt_correction_type multi-scan
_exptl_absorpt_process_details '(Blessing, 1995)'
_exptl_crystal_colour green
_exptl_crystal_density_diffrn 1.674
_exptl_crystal_density_method 'not measured'
_exptl_crystal_description Block
_exptl_crystal_F_000 456
_exptl_crystal_size_max 0.30
_exptl_crystal_size_mid 0.20
_exptl_crystal_size_min 0.20
_refine_diff_density_max 0.590
_refine_diff_density_min -0.364
_refine_ls_extinction_method none
_refine_ls_goodness_of_fit_ref 1.040
_refine_ls_hydrogen_treatment mixed
_refine_ls_matrix_type full
_refine_ls_number_parameters 295
_refine_ls_number_reflns 7176
_refine_ls_number_restraints 25
_refine_ls_restrained_S_all 1.044
_refine_ls_R_factor_all 0.0452
_refine_ls_R_factor_gt 0.0342
_refine_ls_shift/su_max 0.001
_refine_ls_shift/su_mean 0.000
_refine_ls_structure_factor_coef Fsqd
_refine_ls_weighting_details 'calc w=1/[\s^2^(Fo^2^)+(0.067P)^2^+0.1283P] where P=(Fo^2^+2Fc^2^)/3'
_refine_ls_weighting_scheme calc
_refine_ls_wR_factor_gt 0.1049
_refine_ls_wR_factor_ref 0.1129
_reflns_number_gt 5831
_reflns_number_total 7176
_reflns_threshold_expression I>2\s(I)
_cod_data_source_file ci2420.cif
_cod_data_source_block I
_cod_database_code 2215048
_cod_database_fobs_code 2215048

loop_
_symmetry_equiv_pos_as_xyz
'x, y, z'
'-x, -y, -z'

loop_
_atom_site_type_symbol
_atom_site_label
_atom_site_fract_x
_atom_site_fract_y
_atom_site_fract_z
_atom_site_U_iso_or_equiv
_atom_site_adp_type
_atom_site_calc_flag
_atom_site_refinement_flags
_atom_site_occupancy
_atom_site_disorder_assembly
_atom_site_disorder_group
C C1 0.0971(2) 0.15878(19) -0.23328(13) 0.0444(3) Uani d . 1 A .
H H1 0.1215 0.1875 -0.2968 0.053 Uiso calc R 1 . .
C C2 0.13711(19) 0.27002(16) -0.12198(13) 0.0371(3) Uani d . 1 . .
C C3 0.2263(2) 0.40586(18) -0.12170(15) 0.0428(3) Uani d . 1 . .
H H3 0.2584 0.4173 -0.1904 0.051 Uiso calc R 1 . .
C C4 0.26796(19) 0.52242(17) -0.02416(16) 0.0433(3) Uani d . 1 . .
C C5 0.2108(2) 0.50310(16) 0.07479(15) 0.0414(3) Uani d . 1 . .
H H5 0.2314 0.5814 0.1406 0.050 Uiso calc R 1 . .
C C6 0.12309(18) 0.37082(15) 0.08068(12) 0.0353(3) Uani d . 1 . .
C C7 0.08787(16) 0.24933(14) -0.01828(12) 0.0322(2) Uani d . 1 A .
C C8 0.0622(2) 0.37031(16) 0.18958(13) 0.0412(3) Uani d . 1 . .
H H8 0.0627 0.4570 0.2414 0.049 Uiso calc R 1 . .
C C9 0.3681(3) 0.66680(19) -0.0250(2) 0.0554(4) Uani d . 1 . .
H H9C 0.3963 0.6606 -0.1009 0.083 Uiso calc R 1 . .
H H9B 0.4809 0.7017 0.0297 0.083 Uiso calc R 1 . .
H H9A 0.2908 0.7297 -0.0044 0.083 Uiso calc R 1 . .
N N1 -0.00792(18) -0.26233(14) -0.22116(10) 0.0388(2) Uani d D 1 . .
N N2 0.03246(19) 0.02623(15) -0.25431(10) 0.0415(3) Uani d D 1 . .
O O5 0.0838(8) -0.2869(9) -0.3212(5) 0.0556(13) Uani d PD 0.50 A 1
O O6 0.0362(10) -0.0402(6) -0.3736(5) 0.0577(14) Uani d PD 0.50 A 1
C C13 -0.0346(6) -0.2933(5) -0.4219(3) 0.0556(9) Uani d PD 0.50 A 1
H H13A -0.1384 -0.3761 -0.4412 0.067 Uiso calc PR 0.50 A 1
H H13B 0.0337 -0.3050 -0.4861 0.067 Uiso calc PR 0.50 A 1
C C14 -0.1078(7) -0.1681(5) -0.4099(4) 0.0531(10) Uani d PD 0.50 A 1
H H14B -0.1774 -0.1781 -0.4835 0.064 Uiso calc PR 0.50 A 1
H H14A -0.1918 -0.1638 -0.3540 0.064 Uiso calc PR 0.50 A 1
C C10 -0.0080(15) -0.0655(8) -0.3768(6) 0.0563(18) Uani d PD 0.50 A 2
H H10B 0.1043 -0.0476 -0.4095 0.068 Uiso calc PR 0.50 A 2
H H10A -0.0988 -0.0351 -0.4173 0.068 Uiso calc PR 0.50 A 2
C C11 -0.0782(7) -0.2234(5) -0.4048(4) 0.0521(10) Uani d PD 0.50 A 2
H H11C -0.0815 -0.2676 -0.4868 0.063 Uiso calc PR 0.50 A 2
H H11D -0.2044 -0.2444 -0.3901 0.063 Uiso calc PR 0.50 A 2
C C12 0.0324(12) -0.2907(11) -0.3390(6) 0.0520(16) Uani d PD 0.50 A 2
H H12B 0.0008 -0.3916 -0.3779 0.062 Uiso calc PR 0.50 A 2
H H12A 0.1635 -0.2531 -0.3369 0.062 Uiso calc PR 0.50 A 2
O O1 0.29581(15) -0.01748(13) -0.08643(10) 0.0431(2) Uani d D 1 . .
O O2 0.00840(13) 0.12288(10) -0.01495(8) 0.03364(18) Uani d . 1 . .
O O3 -0.29405(15) -0.11087(13) -0.15299(10) 0.0420(2) Uani d D 1 . .
O O4 -0.5126(3) -0.3673(2) -0.30007(17) 0.0826(5) Uani d D 1 . .
O O7 0.6566(5) 0.3989(3) -0.4449(3) 0.1479(12) Uani d . 1 . .
O O8 0.5456(5) 0.1699(4) -0.5264(3) 0.1534(14) Uani d . 1 . .
O O9 0.4749(5) 0.2772(5) -0.3522(3) 0.1690(15) Uani d . 1 . .
O O10 0.7589(4) 0.2542(3) -0.3600(2) 0.1299(10) Uani d . 1 . .
O O11 -0.4866(3) 0.03465(19) -0.25509(14) 0.0650(4) Uani d D 1 . .
Cl Cl1 0.60736(8) 0.27329(6) -0.42118(4) 0.06240(13) Uani d . 1 . .
Ni Ni1 0.00424(2) -0.064272(18) -0.128772(13) 0.03218(6) Uani d D 1 . .
H H1A 0.3359(15) 0.028(2) -0.0145(8) 0.073(8) Uiso d D 1 . .
H H1B 0.3590(14) 0.023(2) -0.1257(13) 0.054(6) Uiso d D 1 . .
H H3B -0.3473(15) -0.1940(11) -0.191(2) 0.077(8) Uiso d D 1 . .
H H3A -0.3323(15) -0.0541(17) -0.180(2) 0.076(8) Uiso d D 1 . .
H H11A -0.518(5) -0.030(2) -0.3197(15) 0.110(13) Uiso d D 1 . .
H H11B -0.443(4) 0.1130(16) -0.266(2) 0.099(11) Uiso d D 1 . .
H H4A -0.498(6) -0.449(2) -0.318(3) 0.150(18) Uiso d D 1 . .
H H4B -0.589(4) -0.357(3) -0.348(2) 0.101(11) Uiso d D 1 . .

loop_
_atom_site_aniso_label
_atom_site_aniso_U_11
_atom_site_aniso_U_22
_atom_site_aniso_U_33
_atom_site_aniso_U_12
_atom_site_aniso_U_13
_atom_site_aniso_U_23
C1 0.0518(8) 0.0572(9) 0.0346(7) 0.0199(7) 0.0128(6) 0.0246(7)
C2 0.0355(6) 0.0454(7) 0.0374(7) 0.0126(5) 0.0087(5) 0.0214(6)
C3 0.0399(6) 0.0514(8) 0.0477(8) 0.0141(6) 0.0125(6) 0.0289(7)
C4 0.0343(6) 0.0448(7) 0.0575(9) 0.0094(5) 0.0066(6) 0.0273(7)
C5 0.0395(6) 0.0382(7) 0.0465(8) 0.0091(5) 0.0033(6) 0.0156(6)
C6 0.0337(5) 0.0369(6) 0.0374(7) 0.0100(5) 0.0048(5) 0.0148(5)
C7 0.0280(5) 0.0388(6) 0.0345(6) 0.0112(4) 0.0062(4) 0.0166(5)
C8 0.0490(7) 0.0376(7) 0.0364(7) 0.0133(6) 0.0086(6) 0.0092(5)
C9 0.0479(8) 0.0468(9) 0.0750(13) 0.0043(7) 0.0080(8) 0.0318(9)
N1 0.0432(6) 0.0421(6) 0.0316(5) 0.0131(5) 0.0116(4) 0.0099(5)
N2 0.0469(6) 0.0548(7) 0.0274(5) 0.0161(5) 0.0096(4) 0.0175(5)
O5 0.066(3) 0.066(2) 0.040(2) 0.022(2) 0.0271(19) 0.0164(18)
O6 0.081(4) 0.055(2) 0.0329(16) 0.005(2) 0.0250(17) 0.0149(14)
C13 0.069(2) 0.054(2) 0.0342(18) 0.0033(18) 0.0128(15) 0.0085(16)
C14 0.054(2) 0.069(3) 0.0304(16) 0.009(2) 0.0015(13) 0.014(2)
C10 0.074(5) 0.067(4) 0.030(2) 0.009(3) 0.013(2) 0.027(2)
C11 0.070(3) 0.054(3) 0.0280(16) 0.014(2) 0.0050(15) 0.0098(19)
C12 0.073(5) 0.047(2) 0.037(3) 0.017(3) 0.027(3) 0.0095(19)
O1 0.0356(4) 0.0546(6) 0.0416(6) 0.0117(4) 0.0110(4) 0.0180(5)
O2 0.0370(4) 0.0354(4) 0.0302(4) 0.0085(3) 0.0089(3) 0.0130(4)
O3 0.0366(5) 0.0490(6) 0.0403(6) 0.0107(4) 0.0044(4) 0.0152(5)
O4 0.0912(13) 0.0749(12) 0.0683(11) 0.0135(10) -0.0104(9) 0.0165(9)
O7 0.179(3) 0.0998(18) 0.171(3) 0.0049(18) -0.002(2) 0.084(2)
O8 0.171(3) 0.138(2) 0.0934(18) 0.050(2) -0.0225(18) -0.0410(17)
O9 0.139(3) 0.268(5) 0.126(2) 0.066(3) 0.080(2) 0.076(3)
O10 0.138(2) 0.145(2) 0.1073(18) 0.0674(19) -0.0220(16) 0.0308(17)
O11 0.0833(10) 0.0713(10) 0.0509(8) 0.0242(8) 0.0179(7) 0.0304(8)
Cl1 0.0776(3) 0.0597(3) 0.0468(2) 0.0139(2) 0.0083(2) 0.0164(2)
Ni1 0.03454(9) 0.03765(10) 0.02645(9) 0.00998(6) 0.00817(6) 0.01227(7)

loop_
_atom_type_symbol
_atom_type_description
_atom_type_scat_dispersion_real
_atom_type_scat_dispersion_imag
_atom_type_scat_source
C C 0.0033 0.0016 'International Tables Vol C Tables 4.2.6.8 and 6.1.1.4'
H H 0.0000 0.0000 'International Tables Vol C Tables 4.2.6.8 and 6.1.1.4'
N N 0.0061 0.0033 'International Tables Vol C Tables 4.2.6.8 and 6.1.1.4'
O O 0.0106 0.0060 'International Tables Vol C Tables 4.2.6.8 and 6.1.1.4'
Cl Cl 0.1484 0.1585 'International Tables Vol C Tables 4.2.6.8 and 6.1.1.4'
Ni Ni 0.3393 1.1124 'International Tables Vol C Tables 4.2.6.8 and 6.1.1.4'

loop_
_geom_angle_atom_site_label_1
_geom_angle_atom_site_label_2
_geom_angle_atom_site_label_3
_geom_angle_site_symmetry_1
_geom_angle_site_symmetry_3
_geom_angle
N2 C1 C2 . . 127.86(13)
N2 C1 H1 . . 116.1
C2 C1 H1 . . 116.1
C3 C2 C7 . . 119.81(14)
C3 C2 C1 . . 115.97(13)
C7 C2 C1 . . 124.19(13)
C4 C3 C2 . . 122.83(14)
C4 C3 H3 . . 118.6
C2 C3 H3 . . 118.6
C3 C4 C5 . . 117.12(14)
C3 C4 C9 . . 121.99(16)
C5 C4 C9 . . 120.87(16)
C4 C5 C6 . . 122.87(15)
C4 C5 H5 . . 118.6
C6 C5 H5 . . 118.6
C5 C6 C7 . . 120.13(13)
C5 C6 C8 . . 115.70(14)
C7 C6 C8 . . 124.03(13)
O2 C7 C2 . . 121.32(12)
O2 C7 C6 . . 121.57(12)
C2 C7 C6 . . 117.08(12)
N1 C8 C6 2 . 126.29(14)
N1 C8 H8 2 . 116.9
C6 C8 H8 . . 116.9
C4 C9 H9C . . 109.5
C4 C9 H9B . . 109.5
H9C C9 H9B . . 109.5
C4 C9 H9A . . 109.5
H9C C9 H9A . . 109.5
H9B C9 H9A . . 109.5
C8 N1 O5 2 . 114.5(3)
C8 N1 C12 2 . 115.8(4)
O5 N1 C12 . . 16.4(5)
C8 N1 Ni1 2 . 125.50(10)
O5 N1 Ni1 . . 118.8(3)
C12 N1 Ni1 . . 118.5(4)
C1 N2 O6 . . 106.9(3)
C1 N2 C10 . . 117.7(3)
O6 N2 C10 . . 14.2(5)
C1 N2 Ni1 . . 123.23(11)
O6 N2 Ni1 . . 127.8(3)
C10 N2 Ni1 . . 118.9(3)
C13 O5 N1 . . 111.0(4)
C14 O6 N2 . . 106.3(4)
O5 C13 C14 . . 114.9(4)
O5 C13 H13A . . 108.5
C14 C13 H13A . . 108.5
O5 C13 H13B . . 108.5
C14 C13 H13B . . 108.5
H13A C13 H13B . . 107.5
O6 C14 C13 . . 112.1(5)
O6 C14 H14B . . 109.2
C13 C14 H14B . . 109.2
O6 C14 H14A . . 109.2
C13 C14 H14A . . 109.2
H14B C14 H14A . . 107.9
N2 C10 C11 . . 119.2(5)
N2 C10 H10B . . 107.5
C11 C10 H10B . . 107.5
N2 C10 H10A . . 107.5
C11 C10 H10A . . 107.5
H10B C10 H10A . . 107.0
C10 C11 C12 . . 116.2(7)
C10 C11 H11C . . 108.2
C12 C11 H11C . . 108.2
C10 C11 H11D . . 108.2
C12 C11 H11D . . 108.2
H11C C11 H11D . . 107.4
N1 C12 C11 . . 109.9(5)
N1 C12 H12B . . 109.7
C11 C12 H12B . . 109.7
N1 C12 H12A . . 109.7
C11 C12 H12A . . 109.7
H12B C12 H12A . . 108.2
Ni1 O1 H1A . . 112.7(9)
Ni1 O1 H1B . . 117.1(9)
H1A O1 H1B . . 108.8(12)
C7 O2 Ni1 . . 127.60(8)
C7 O2 Ni1 . 2 126.25(9)
Ni1 O2 Ni1 . 2 98.36(4)
Ni1 O3 H3B . . 113.9(9)
Ni1 O3 H3A . . 111.3(9)
H3B O3 H3A . . 111.6(13)
H4A O4 H4B . . 113.0(17)
H11A O11 H11B . . 108.9(16)
O9 Cl1 O8 . . 112.2(3)
O9 Cl1 O7 . . 110.1(3)
O8 Cl1 O7 . . 105.8(2)
O9 Cl1 O10 . . 106.5(2)
O8 Cl1 O10 . . 112.06(19)
O7 Cl1 O10 . . 110.2(2)
N1 Ni1 O2 . . 170.85(4)
N1 Ni1 N2 . . 99.47(5)
O2 Ni1 N2 . . 89.65(5)
N1 Ni1 O2 . 2 89.29(5)
O2 Ni1 O2 . 2 81.64(4)
N2 Ni1 O2 . 2 170.78(5)
N1 Ni1 O1 . . 90.78(5)
O2 Ni1 O1 . . 89.95(4)
N2 Ni1 O1 . . 90.20(5)
O2 Ni1 O1 2 . 86.79(4)
N1 Ni1 O3 . . 91.14(5)
O2 Ni1 O3 . . 87.24(4)
N2 Ni1 O3 . . 95.21(5)
O2 Ni1 O3 2 . 87.43(4)
O1 Ni1 O3 . . 173.88(4)

loop_
_geom_bond_atom_site_label_1
_geom_bond_atom_site_label_2
_geom_bond_site_symmetry_2
_geom_bond_distance
C1 N2 . 1.280(2)
C1 C2 . 1.456(2)
C1 H1 . 0.93
C2 C3 . 1.408(2)
C2 C7 . 1.4174(18)
C3 C4 . 1.375(3)
C3 H3 . 0.93
C4 C5 . 1.376(2)
C4 C9 . 1.512(2)
C5 C6 . 1.400(2)
C5 H5 . 0.93
C6 C7 . 1.418(2)
C6 C8 . 1.451(2)
C7 O2 . 1.3193(16)
C8 N1 2 1.277(2)
C8 H8 . 0.93
C9 H9C . 0.96
C9 H9B . 0.96
C9 H9A . 0.96
N1 C8 2 1.277(2)
N1 O5 . 1.445(5)
N1 C12 . 1.461(7)
N1 Ni1 . 1.9984(13)
N2 O6 . 1.427(5)
N2 C10 . 1.483(7)
N2 Ni1 . 2.0263(13)
O5 C13 . 1.437(6)
O6 C14 . 1.426(6)
C13 C14 . 1.488(6)
C13 H13A . 0.97
C13 H13B . 0.97
C14 H14B . 0.97
C14 H14A . 0.97
C10 C11 . 1.515(7)
C10 H10B . 0.97
C10 H10A . 0.97
C11 C12 . 1.518(8)
C11 H11C . 0.97
C11 H11D . 0.97
C12 H12B . 0.97
C12 H12A . 0.97
O1 Ni1 . 2.1191(11)
O1 H1A . 0.858(9)
O1 H1B . 0.838(8)
O2 Ni1 . 2.0122(10)
O2 Ni1 2 2.0297(10)
O3 Ni1 . 2.1604(11)
O3 H3B . 0.831(9)
O3 H3A . 0.846(9)
O4 H4A . 0.839(10)
O4 H4B . 0.831(10)
O7 Cl1 . 1.386(2)
O8 Cl1 . 1.371(2)
O9 Cl1 . 1.362(3)
O10 Cl1 . 1.394(3)
O11 H11A . 0.846(10)
O11 H11B . 0.856(10)
Ni1 O2 2 2.0297(10)

loop_
_geom_hbond_atom_site_label_D
_geom_hbond_atom_site_label_H
_geom_hbond_atom_site_label_A
_geom_hbond_site_symmetry_A
_geom_hbond_distance_DH
_geom_hbond_distance_HA
_geom_hbond_distance_DA
_geom_hbond_angle_DHA
O1 H1A O3 2 0.858(9) 2.060(10) 2.8475(15) 152.0(10)
O1 H1B O11 1_655 0.838(8) 2.060(10) 2.8455(19) 155(2)
O3 H3B O4 . 0.831(9) 1.960(10) 2.766(2) 165(2)
O3 H3A O11 . 0.846(9) 1.950(10) 2.775(2) 164.0(10)
O11 H11A O8 2_554 0.846(10) 1.970(10) 2.806(3) 170(3)
O11 H11B O9 1_455 0.856(10) 2.40(2) 3.127(5) 143(3)
O11 H11B O10 1_455 0.856(10) 2.46(2) 3.229(4) 150(3)
O4 H4A O7 1_445 0.839(10) 2.43(3) 3.137(5) 142(4)
O4 H4B O7 2_554 0.831(10) 2.43(2) 3.120(4) 140(3)

loop_
_geom_torsion_atom_site_label_1
_geom_torsion_atom_site_label_2
_geom_torsion_atom_site_label_3
_geom_torsion_atom_site_label_4
_geom_torsion_site_symmetry_1
_geom_torsion_site_symmetry_4
_geom_torsion
N2 C1 C2 C3 . . 173.41(16)
N2 C1 C2 C7 . . -8.3(3)
C7 C2 C3 C4 . . -0.5(2)
C1 C2 C3 C4 . . 177.90(14)
C2 C3 C4 C5 . . -3.0(2)
C2 C3 C4 C9 . . 178.42(15)
C3 C4 C5 C6 . . 3.5(2)
C9 C4 C5 C6 . . -177.85(15)
C4 C5 C6 C7 . . -0.6(2)
C4 C5 C6 C8 . . -176.51(14)
C3 C2 C7 O2 . . -178.27(13)
C1 C2 C7 O2 . . 3.5(2)
C3 C2 C7 C6 . . 3.43(19)
C1 C2 C7 C6 . . -174.83(13)
C5 C6 C7 O2 . . 178.79(12)
C8 C6 C7 O2 . . -5.7(2)
C5 C6 C7 C2 . . -2.92(19)
C8 C6 C7 C2 . . 172.64(13)
C5 C6 C8 N1 . 2 -167.56(16)
C7 C6 C8 N1 . 2 16.7(2)
C2 C1 N2 O6 . . -173.9(4)
C2 C1 N2 C10 . . 176.1(5)
C2 C1 N2 Ni1 . . -9.3(2)
C8 N1 O5 C13 2 . 105.4(5)
C12 N1 O5 C13 . . 7(2)
Ni1 N1 O5 C13 . . -86.3(6)
C1 N2 O6 C14 . . -152.8(5)
C10 N2 O6 C14 . . -12(3)
Ni1 N2 O6 C14 . . 43.5(7)
N1 O5 C13 C14 . . 55.4(7)
N2 O6 C14 C13 . . -104.3(5)
O5 C13 C14 O6 . . 54.2(6)
C1 N2 C10 C11 . . 177.8(6)
O6 N2 C10 C11 . . 135(4)
Ni1 N2 C10 C11 . . 3.0(11)
N2 C10 C11 C12 . . -50.5(11)
C8 N1 C12 C11 2 . 125.4(5)
O5 N1 C12 C11 . . -145(3)
Ni1 N1 C12 C11 . . -49.5(8)
C10 C11 C12 N1 . . 76.3(8)
C2 C7 O2 Ni1 . . 18.74(17)
C6 C7 O2 Ni1 . . -163.04(9)
C2 C7 O2 Ni1 . 2 161.14(9)
C6 C7 O2 Ni1 . 2 -20.64(17)
C8 N1 Ni1 N2 2 . -165.19(14)
O5 N1 Ni1 N2 . . 27.8(3)
C12 N1 Ni1 N2 . . 9.1(4)
C8 N1 Ni1 O2 2 2 17.70(14)
O5 N1 Ni1 O2 . 2 -149.3(3)
C12 N1 Ni1 O2 . 2 -168.0(4)
C8 N1 Ni1 O1 2 . 104.47(14)
O5 N1 Ni1 O1 . . -62.5(3)
C12 N1 Ni1 O1 . . -81.2(4)
C8 N1 Ni1 O3 2 . -69.72(14)
O5 N1 Ni1 O3 . . 123.3(3)
C12 N1 Ni1 O3 . . 104.6(4)
C7 O2 Ni1 N2 . . -26.78(11)
Ni1 O2 Ni1 N2 2 . -176.96(5)
C7 O2 Ni1 O2 . 2 150.18(13)
Ni1 O2 Ni1 O2 2 2 0.0
C7 O2 Ni1 O1 . . 63.42(11)
Ni1 O2 Ni1 O1 2 . -86.76(4)
C7 O2 Ni1 O3 . . -122.01(11)
Ni1 O2 Ni1 O3 2 . 87.81(4)
C1 N2 Ni1 N1 . . -159.75(13)
O6 N2 Ni1 N1 . . 1.5(4)
C10 N2 Ni1 N1 . . 14.8(5)
C1 N2 Ni1 O2 . . 21.03(14)
O6 N2 Ni1 O2 . . -177.7(4)
C10 N2 Ni1 O2 . . -164.4(5)
C1 N2 Ni1 O1 . . -68.92(13)
O6 N2 Ni1 O1 . . 92.3(4)
C10 N2 Ni1 O1 . . 105.6(5)
C1 N2 Ni1 O3 . . 108.22(13)
O6 N2 Ni1 O3 . . -90.5(4)
C10 N2 Ni1 O3 . . -77.2(5)
